data_4069083
loop_
_publ_author_name
'Ullah, Farman'
'Kindermann, Markus K.'
'Jones, Peter G.'
'Heinicke, Joachim'

_publ_section_title
;
 Annulated N-Heterocyclic Carbenes:
 1,3-Ditolylphenanthreno[9,10-d]imidazol-2-ylidene and Transition Metal
 Complexes Thereof
;
_journal_issue 8
_journal_name_full Organometallics
_journal_page_first 2441
_journal_paper_doi 10.1021/om9000132
_journal_volume 28
_journal_year 2009
_chemical_formula_sum 'C61 H50 Ag Cl6 F6 N4 P'
_chemical_formula_weight 1304.59
_chemical_name_systematic
;
 ?
;
_space_group_IT_number 14
_symmetry_cell_setting monoclinic
_symmetry_space_group_name_Hall '-P 2ybc'
_symmetry_space_group_name_H-M 'P 1 21/c 1'
_atom_sites_solution_hydrogens geom
_atom_sites_solution_primary direct
_atom_sites_solution_secondary difmap
_audit_creation_method SHELXL-97
_cell_angle_alpha 90.00
_cell_angle_beta 90.098(3)
_cell_angle_gamma 90.00
_cell_formula_units_Z 4
_cell_length_a 13.0015(4)
_cell_length_b 19.2789(8)
_cell_length_c 22.4380(11)
_cell_measurement_reflns_used 9857
_cell_measurement_temperature 100(2)
_cell_measurement_theta_max 31.97
_cell_measurement_theta_min 2.11
_cell_volume 5624.2(4)
_computing_cell_refinement 'Bruker SAINT'
_computing_data_collection 'Bruker SMART'
_computing_data_reduction 'Bruker SAINT'
_computing_molecular_graphics 'Siemens XP'
_computing_publication_material SHELXL-97
_computing_structure_refinement 'SHELXL-97 (Sheldrick, 1997)'
_computing_structure_solution 'SHELXS-97 (Sheldrick, 1990)'
_diffrn_ambient_temperature 100(2)
_diffrn_measured_fraction_theta_full 0.992
_diffrn_measured_fraction_theta_max 0.990
_diffrn_measurement_device_type 'Bruker APEX2 CCD area detector'
_diffrn_measurement_method 'phi and omega scans'
_diffrn_radiation_monochromator graphite
_diffrn_radiation_source 'fine-focus sealed tube'
_diffrn_radiation_type MoK\a
_diffrn_radiation_wavelength 0.71073
_diffrn_reflns_av_R_equivalents 0.0487
_diffrn_reflns_av_sigmaI/netI 0.0292
_diffrn_reflns_limit_h_max 18
_diffrn_reflns_limit_h_min -19
_diffrn_reflns_limit_k_max 28
_diffrn_reflns_limit_k_min -28
_diffrn_reflns_limit_l_max 33
_diffrn_reflns_limit_l_min -33
_diffrn_reflns_number 161379
_diffrn_reflns_theta_full 31.50
_diffrn_reflns_theta_max 32.06
_diffrn_reflns_theta_min 1.39
_exptl_absorpt_coefficient_mu 0.737
_exptl_absorpt_correction_T_max 0.8975
_exptl_absorpt_correction_T_min 0.7723
_exptl_absorpt_correction_type multi-scan
_exptl_absorpt_process_details SADABS
_exptl_crystal_colour colourless
_exptl_crystal_density_diffrn 1.541
_exptl_crystal_density_meas ?
_exptl_crystal_density_method 'not measured'
_exptl_crystal_description prism
_exptl_crystal_F_000 2648
_exptl_crystal_size_max 0.27
_exptl_crystal_size_mid 0.15
_exptl_crystal_size_min 0.15
_refine_diff_density_max 2.300
_refine_diff_density_min -1.812
_refine_diff_density_rms 0.106
_refine_ls_extinction_method none
_refine_ls_goodness_of_fit_ref 1.050
_refine_ls_hydrogen_treatment 'rigid methyls, others riding'
_refine_ls_matrix_type full
_refine_ls_number_parameters 716
_refine_ls_number_reflns 19460
_refine_ls_number_restraints 0
_refine_ls_restrained_S_all 1.050
_refine_ls_R_factor_all 0.0627
_refine_ls_R_factor_gt 0.0435
_refine_ls_shift/su_max 0.002
_refine_ls_shift/su_mean 0.000
_refine_ls_structure_factor_coef Fsqd
_refine_ls_weighting_details 'calc w=1/[\s^2^(Fo^2^)+(0.0551P)^2^+7.6456P] where P=(Fo^2^+2Fc^2^)/3'
_refine_ls_weighting_scheme calc
_refine_ls_wR_factor_gt 0.1079
_refine_ls_wR_factor_ref 0.1219
_reflns_number_gt 15056
_reflns_number_total 19460
_reflns_threshold_expression >2sigma(I)
_cod_data_source_file om9000132_si_002.cif
_cod_data_source_block choat
_cod_depositor_comments
;
The following automatic conversions were performed:

'_symmetry_cell_setting' value 'Monoclinic' changed to 'monoclinic'
according to /home/saulius/struct/CIF-dictionaries/cif_core.dic
dictionary named 'cif_core.dic' version 2.4.2 from 2011-04-26.

Automatic conversion script
Id: cif_fix_values 1715 2011-07-08 13:25:40Z adriana 

The following automatic conversions were performed:

'_exptl_crystal_density_meas' value 'not measured' was changed to '?'
- the value is perceived as not measured.

Automatic conversion script
Id: cif_fix_values 3008 2015-01-20 13:52:24Z robertas 
;
_cod_original_sg_symbol_H-M 'P 21/c'
_cod_database_code 4069083

loop_
_symmetry_equiv_pos_as_xyz
'x, y, z'
'-x, y+1/2, -z+1/2'
'-x, -y, -z'
'x, -y-1/2, z-1/2'

loop_
_atom_site_label
_atom_site_type_symbol
_atom_site_fract_x
_atom_site_fract_y
_atom_site_fract_z
_atom_site_U_iso_or_equiv
_atom_site_adp_type
_atom_site_occupancy
_atom_site_symmetry_multiplicity
_atom_site_calc_flag
_atom_site_refinement_flags
Ag Ag 0.499952(11) 0.347554(7) 0.256948(6) 0.01455(4) Uani 1 1 d .
C1 C 0.43980(15) 0.33752(10) 0.34248(8) 0.0149(3) Uani 1 1 d .
N1 N 0.48370(12) 0.35378(8) 0.39552(7) 0.0135(3) Uani 1 1 d .
C2 C 0.42530(14) 0.32828(10) 0.44303(8) 0.0134(3) Uani 1 1 d .
N2 N 0.35300(13) 0.30233(8) 0.35621(7) 0.0146(3) Uani 1 1 d .
C3 C 0.34111(14) 0.29609(10) 0.41774(8) 0.0142(3) Uani 1 1 d .
N3 N 0.64973(13) 0.30163(9) 0.15921(7) 0.0148(3) Uani 1 1 d .
C4 C 0.26221(15) 0.26294(10) 0.45237(8) 0.0154(3) Uani 1 1 d .
N4 N 0.52149(12) 0.35499(8) 0.11884(7) 0.0136(3) Uani 1 1 d .
C5 C 0.17590(16) 0.22933(11) 0.42813(9) 0.0201(4) Uani 1 1 d .
H5 H 0.1668 0.2283 0.3861 0.024 Uiso 1 1 calc R
C6 C 0.10403(17) 0.19774(13) 0.46441(10) 0.0251(4) Uani 1 1 d .
H6 H 0.0458 0.1754 0.4475 0.030 Uiso 1 1 calc R
C7 C 0.11763(17) 0.19898(14) 0.52629(10) 0.0266(5) Uani 1 1 d .
H7 H 0.0690 0.1767 0.5514 0.032 Uiso 1 1 calc R
C8 C 0.20076(16) 0.23213(12) 0.55080(9) 0.0218(4) Uani 1 1 d .
H8 H 0.2082 0.2329 0.5929 0.026 Uiso 1 1 calc R
C9 C 0.27568(15) 0.26522(10) 0.51523(8) 0.0156(3) Uani 1 1 d .
C10 C 0.36547(15) 0.29872(10) 0.54184(8) 0.0148(3) Uani 1 1 d .
C11 C 0.37875(16) 0.30094(10) 0.60459(9) 0.0178(4) Uani 1 1 d .
H11 H 0.3262 0.2829 0.6295 0.021 Uiso 1 1 calc R
C12 C 0.46562(17) 0.32852(11) 0.63027(9) 0.0194(4) Uani 1 1 d .
H12 H 0.4721 0.3297 0.6724 0.023 Uiso 1 1 calc R
C13 C 0.54463(16) 0.35495(10) 0.59443(9) 0.0177(3) Uani 1 1 d .
H13 H 0.6055 0.3728 0.6122 0.021 Uiso 1 1 calc R
C14 C 0.53367(15) 0.35497(10) 0.53323(8) 0.0156(3) Uani 1 1 d .
H14 H 0.5873 0.3729 0.5090 0.019 Uiso 1 1 calc R
C15 C 0.44376(15) 0.32870(10) 0.50621(8) 0.0139(3) Uani 1 1 d .
C16 C 0.57098(15) 0.39973(10) 0.39862(8) 0.0140(3) Uani 1 1 d .
C17 C 0.56005(15) 0.46384(10) 0.42606(9) 0.0166(3) Uani 1 1 d .
H17 H 0.4959 0.4770 0.4428 0.020 Uiso 1 1 calc R
C18 C 0.64368(16) 0.50852(10) 0.42891(9) 0.0183(4) Uani 1 1 d .
H18 H 0.6367 0.5519 0.4485 0.022 Uiso 1 1 calc R
C19 C 0.73798(16) 0.49058(11) 0.40339(9) 0.0197(4) Uani 1 1 d .
C20 C 0.74604(16) 0.42656(11) 0.37467(9) 0.0198(4) Uani 1 1 d .
H20 H 0.8092 0.4140 0.3563 0.024 Uiso 1 1 calc R
C21 C 0.66341(15) 0.38098(10) 0.37243(9) 0.0164(3) Uani 1 1 d .
H21 H 0.6702 0.3374 0.3531 0.020 Uiso 1 1 calc R
C22 C 0.8276(2) 0.53980(13) 0.40539(12) 0.0314(5) Uani 1 1 d .
H22A H 0.8425 0.5564 0.3650 0.047 Uiso 1 1 calc R
H22B H 0.8880 0.5158 0.4214 0.047 Uiso 1 1 calc R
H22C H 0.8107 0.5793 0.4311 0.047 Uiso 1 1 calc R
C23 C 0.28257(15) 0.28019(10) 0.31024(8) 0.0146(3) Uani 1 1 d .
C24 C 0.21361(15) 0.32780(10) 0.28700(9) 0.0172(3) Uani 1 1 d .
H24 H 0.2138 0.3745 0.3005 0.021 Uiso 1 1 calc R
C25 C 0.14402(15) 0.30620(10) 0.24355(9) 0.0172(3) Uani 1 1 d .
H25 H 0.0969 0.3387 0.2272 0.021 Uiso 1 1 calc R
C26 C 0.14224(15) 0.23767(10) 0.22358(8) 0.0161(3) Uani 1 1 d .
C27 C 0.21332(17) 0.19088(11) 0.24720(9) 0.0205(4) Uani 1 1 d .
H27 H 0.2132 0.1441 0.2338 0.025 Uiso 1 1 calc R
C28 C 0.28451(17) 0.21186(11) 0.29017(9) 0.0198(4) Uani 1 1 d .
H28 H 0.3336 0.1800 0.3055 0.024 Uiso 1 1 calc R
C29 C 0.06288(16) 0.21424(12) 0.17921(9) 0.0211(4) Uani 1 1 d .
H29A H 0.0954 0.1844 0.1493 0.032 Uiso 1 1 calc R
H29B H 0.0327 0.2548 0.1595 0.032 Uiso 1 1 calc R
H29C H 0.0088 0.1883 0.1998 0.032 Uiso 1 1 calc R
C31 C 0.56356(15) 0.33814(10) 0.17229(8) 0.0150(3) Uani 1 1 d .
C32 C 0.66299(15) 0.29529(10) 0.09773(8) 0.0150(3) Uani 1 1 d .
C33 C 0.58020(14) 0.32833(10) 0.07197(8) 0.0135(3) Uani 1 1 d .
C34 C 0.56275(15) 0.32853(10) 0.00862(8) 0.0141(3) Uani 1 1 d .
C35 C 0.47248(15) 0.35360(10) -0.01884(8) 0.0159(3) Uani 1 1 d .
H35 H 0.4179 0.3707 0.0051 0.019 Uiso 1 1 calc R
C36 C 0.46258(16) 0.35356(10) -0.08006(9) 0.0182(4) Uani 1 1 d .
H36 H 0.4012 0.3702 -0.0981 0.022 Uiso 1 1 calc R
C37 C 0.54336(17) 0.32885(11) -0.11559(9) 0.0200(4) Uani 1 1 d .
H37 H 0.5381 0.3310 -0.1578 0.024 Uiso 1 1 calc R
C38 C 0.63003(16) 0.30154(11) -0.08945(9) 0.0184(4) Uani 1 1 d .
H38 H 0.6835 0.2841 -0.1141 0.022 Uiso 1 1 calc R
C39 C 0.64175(15) 0.29868(10) -0.02664(8) 0.0144(3) Uani 1 1 d .
C40 C 0.72977(15) 0.26378(10) 0.00082(8) 0.0158(3) Uani 1 1 d .
C41 C 0.80394(16) 0.22901(12) -0.03418(9) 0.0215(4) Uani 1 1 d .
H41 H 0.7985 0.2308 -0.0764 0.026 Uiso 1 1 calc R
C42 C 0.88367(17) 0.19272(13) -0.00873(10) 0.0260(5) Uani 1 1 d .
H42 H 0.9320 0.1695 -0.0334 0.031 Uiso 1 1 calc R
C43 C 0.89398(17) 0.18977(12) 0.05315(10) 0.0240(4) Uani 1 1 d .
H43 H 0.9494 0.1648 0.0706 0.029 Uiso 1 1 calc R
C44 C 0.82346(16) 0.22319(11) 0.08889(9) 0.0203(4) Uani 1 1 d .
H44 H 0.8308 0.2213 0.1310 0.024 Uiso 1 1 calc R
C45 C 0.74071(15) 0.26015(10) 0.06371(8) 0.0153(3) Uani 1 1 d .
C46 C 0.71968(15) 0.27947(10) 0.20536(8) 0.0153(3) Uani 1 1 d .
C47 C 0.79304(16) 0.32585(10) 0.22558(9) 0.0176(3) Uani 1 1 d .
H47 H 0.7957 0.3717 0.2101 0.021 Uiso 1 1 calc R
C48 C 0.86318(15) 0.30430(11) 0.26903(9) 0.0180(4) Uani 1 1 d .
H48 H 0.9135 0.3360 0.2833 0.022 Uiso 1 1 calc R
C49 C 0.86045(15) 0.23708(11) 0.29179(8) 0.0171(3) Uani 1 1 d .
C50 C 0.78453(17) 0.19172(11) 0.27125(9) 0.0204(4) Uani 1 1 d .
H50 H 0.7812 0.1459 0.2868 0.024 Uiso 1 1 calc R
C51 C 0.71353(16) 0.21269(11) 0.22831(9) 0.0199(4) Uani 1 1 d .
H51 H 0.6616 0.1817 0.2149 0.024 Uiso 1 1 calc R
C52 C 0.93977(17) 0.21378(12) 0.33636(9) 0.0216(4) Uani 1 1 d .
H52A H 0.9945 0.1884 0.3158 0.032 Uiso 1 1 calc R
H52B H 0.9074 0.1834 0.3659 0.032 Uiso 1 1 calc R
H52C H 0.9691 0.2544 0.3565 0.032 Uiso 1 1 calc R
C53 C 0.43534(15) 0.40145(10) 0.11427(8) 0.0138(3) Uani 1 1 d .
C54 C 0.44743(16) 0.46385(10) 0.08386(9) 0.0168(3) Uani 1 1 d .
H54 H 0.5123 0.4764 0.0677 0.020 Uiso 1 1 calc R
C55 C 0.36330(16) 0.50746(10) 0.07756(9) 0.0190(4) Uani 1 1 d .
H55 H 0.3705 0.5494 0.0557 0.023 Uiso 1 1 calc R
C56 C 0.26810(17) 0.49091(11) 0.10268(10) 0.0209(4) Uani 1 1 d .
C57 C 0.25948(17) 0.42974(11) 0.13523(10) 0.0217(4) Uani 1 1 d .
H57 H 0.1961 0.4187 0.1540 0.026 Uiso 1 1 calc R
C58 C 0.34237(16) 0.38450(11) 0.14074(9) 0.0178(4) Uani 1 1 d .
H58 H 0.3353 0.3424 0.1624 0.021 Uiso 1 1 calc R
C59 C 0.1768(2) 0.53782(14) 0.09406(12) 0.0319(5) Uani 1 1 d .
H59A H 0.1275 0.5157 0.0670 0.048 Uiso 1 1 calc R
H59B H 0.1996 0.5820 0.0770 0.048 Uiso 1 1 calc R
H59C H 0.1438 0.5463 0.1326 0.048 Uiso 1 1 calc R
P P 1.00707(5) 0.50247(3) 0.25607(3) 0.02828(13) Uani 1 1 d .
F1 F 0.88486(14) 0.50374(11) 0.26314(9) 0.0494(5) Uani 1 1 d .
F2 F 0.99839(17) 0.56192(9) 0.20698(9) 0.0531(5) Uani 1 1 d .
F3 F 0.99594(16) 0.44491(9) 0.20461(8) 0.0438(4) Uani 1 1 d .
F4 F 1.01350(16) 0.44267(8) 0.30525(8) 0.0431(4) Uani 1 1 d .
F5 F 1.01891(14) 0.55934(8) 0.30772(8) 0.0422(4) Uani 1 1 d .
F6 F 1.12847(14) 0.50019(11) 0.24869(10) 0.0533(5) Uani 1 1 d .
C97 C 0.8646(3) 0.49479(18) 0.0958(2) 0.0533(9) Uani 1 1 d .
H97A H 0.8537 0.4958 0.1394 0.064 Uiso 1 1 calc R
H97B H 0.9253 0.5239 0.0866 0.064 Uiso 1 1 calc R
Cl1 Cl 0.75711(7) 0.52871(6) 0.06015(4) 0.0598(2) Uani 1 1 d .
Cl2 Cl 0.88853(10) 0.40954(5) 0.07316(5) 0.0683(3) Uani 1 1 d .
C98 C 0.5818(3) 0.52216(15) 0.26859(12) 0.0390(6) Uani 1 1 d .
H98A H 0.6095 0.5606 0.2930 0.047 Uiso 1 1 calc R
H98B H 0.5991 0.4780 0.2888 0.047 Uiso 1 1 calc R
Cl3 Cl 0.44687(7) 0.53020(5) 0.26363(4) 0.0523(2) Uani 1 1 d .
Cl4 Cl 0.63981(6) 0.52380(4) 0.19801(3) 0.03952(15) Uani 1 1 d .
C99 C 0.1535(2) 0.49516(15) 0.42086(16) 0.0400(6) Uani 1 1 d .
H99A H 0.1508 0.5255 0.4564 0.048 Uiso 1 1 calc R
H99B H 0.1078 0.5151 0.3900 0.048 Uiso 1 1 calc R
Cl5 Cl 0.28112(6) 0.49145(5) 0.39365(5) 0.0579(2) Uani 1 1 d .
Cl6 Cl 0.11095(7) 0.41134(4) 0.43979(4) 0.04687(18) Uani 1 1 d .

loop_
_atom_site_aniso_label
_atom_site_aniso_U_11
_atom_site_aniso_U_22
_atom_site_aniso_U_33
_atom_site_aniso_U_23
_atom_site_aniso_U_13
_atom_site_aniso_U_12
Ag 0.01711(7) 0.01753(7) 0.00900(6) -0.00049(5) 0.00151(4) -0.00054(5)
C1 0.0167(8) 0.0164(8) 0.0116(8) -0.0008(6) 0.0007(6) -0.0006(6)
N1 0.0145(7) 0.0158(7) 0.0102(6) -0.0001(5) 0.0017(5) -0.0012(5)
C2 0.0146(8) 0.0155(8) 0.0103(7) 0.0000(6) 0.0013(6) -0.0002(6)
N2 0.0165(7) 0.0167(7) 0.0105(7) 0.0003(5) -0.0003(5) -0.0007(6)
C3 0.0156(8) 0.0167(8) 0.0103(7) -0.0003(6) 0.0008(6) 0.0008(6)
N3 0.0155(7) 0.0191(7) 0.0100(7) 0.0003(5) -0.0005(5) 0.0019(6)
C4 0.0147(8) 0.0179(8) 0.0137(8) 0.0015(6) 0.0011(6) -0.0007(6)
N4 0.0146(7) 0.0165(7) 0.0099(6) -0.0005(5) 0.0016(5) 0.0013(5)
C5 0.0167(9) 0.0267(10) 0.0168(9) 0.0030(7) -0.0014(7) -0.0034(7)
C6 0.0176(10) 0.0353(12) 0.0225(10) 0.0062(9) -0.0007(7) -0.0074(8)
C7 0.0185(10) 0.0402(13) 0.0210(10) 0.0087(9) 0.0024(7) -0.0068(9)
C8 0.0179(9) 0.0310(11) 0.0165(9) 0.0054(8) 0.0025(7) -0.0026(8)
C9 0.0144(8) 0.0186(8) 0.0140(8) 0.0023(6) 0.0021(6) 0.0014(6)
C10 0.0172(8) 0.0148(8) 0.0124(8) 0.0001(6) 0.0015(6) 0.0018(6)
C11 0.0226(9) 0.0183(9) 0.0125(8) 0.0015(6) 0.0029(7) 0.0009(7)
C12 0.0268(10) 0.0204(9) 0.0109(8) -0.0003(6) -0.0006(7) 0.0020(7)
C13 0.0204(9) 0.0189(9) 0.0139(8) -0.0008(6) -0.0029(6) 0.0001(7)
C14 0.0162(8) 0.0169(8) 0.0138(8) -0.0006(6) 0.0002(6) 0.0010(6)
C15 0.0163(8) 0.0150(8) 0.0104(7) -0.0002(6) 0.0009(6) 0.0012(6)
C16 0.0159(8) 0.0155(8) 0.0107(7) 0.0005(6) 0.0006(6) -0.0018(6)
C17 0.0185(9) 0.0166(8) 0.0147(8) -0.0010(6) 0.0031(6) 0.0005(7)
C18 0.0204(9) 0.0170(9) 0.0174(9) -0.0024(7) 0.0024(7) -0.0020(7)
C19 0.0193(9) 0.0206(9) 0.0191(9) -0.0007(7) 0.0023(7) -0.0041(7)
C20 0.0162(9) 0.0212(9) 0.0218(9) -0.0026(7) 0.0043(7) -0.0010(7)
C21 0.0177(9) 0.0161(8) 0.0153(8) -0.0018(6) 0.0030(6) 0.0010(7)
C22 0.0289(12) 0.0293(12) 0.0361(13) -0.0080(10) 0.0074(10) -0.0127(9)
C23 0.0153(8) 0.0176(8) 0.0110(7) -0.0001(6) 0.0003(6) -0.0011(6)
C24 0.0180(9) 0.0167(8) 0.0168(8) 0.0006(6) -0.0017(7) -0.0001(7)
C25 0.0168(9) 0.0169(8) 0.0180(9) 0.0019(7) -0.0021(7) -0.0002(7)
C26 0.0163(8) 0.0192(9) 0.0129(8) 0.0000(6) 0.0003(6) -0.0014(7)
C27 0.0249(10) 0.0173(9) 0.0192(9) -0.0037(7) -0.0050(7) 0.0027(7)
C28 0.0241(10) 0.0185(9) 0.0167(9) -0.0016(7) -0.0052(7) 0.0045(7)
C29 0.0198(9) 0.0256(10) 0.0178(9) -0.0019(7) -0.0036(7) -0.0026(8)
C31 0.0172(8) 0.0163(8) 0.0115(7) 0.0004(6) 0.0016(6) 0.0008(6)
C32 0.0159(8) 0.0185(8) 0.0105(7) -0.0005(6) 0.0013(6) 0.0002(6)
C33 0.0142(8) 0.0153(8) 0.0110(7) -0.0007(6) 0.0024(6) 0.0000(6)
C34 0.0167(8) 0.0149(8) 0.0106(7) 0.0002(6) 0.0006(6) -0.0025(6)
C35 0.0185(9) 0.0164(8) 0.0127(8) -0.0001(6) -0.0007(6) -0.0001(7)
C36 0.0222(9) 0.0192(9) 0.0134(8) 0.0000(7) -0.0026(7) -0.0009(7)
C37 0.0284(10) 0.0199(9) 0.0116(8) -0.0002(6) -0.0012(7) -0.0022(8)
C38 0.0231(10) 0.0186(9) 0.0135(8) -0.0016(6) 0.0024(7) -0.0009(7)
C39 0.0164(8) 0.0155(8) 0.0114(8) -0.0009(6) 0.0010(6) -0.0018(6)
C40 0.0153(8) 0.0186(8) 0.0133(8) -0.0022(6) 0.0029(6) -0.0020(7)
C41 0.0180(9) 0.0300(11) 0.0164(9) -0.0062(7) 0.0027(7) 0.0006(8)
C42 0.0176(10) 0.0372(12) 0.0231(10) -0.0097(9) 0.0022(7) 0.0057(8)
C43 0.0170(9) 0.0306(11) 0.0245(10) -0.0058(8) -0.0021(7) 0.0059(8)
C44 0.0170(9) 0.0264(10) 0.0174(9) -0.0031(7) -0.0017(7) 0.0029(7)
C45 0.0132(8) 0.0192(9) 0.0136(8) -0.0023(6) 0.0013(6) 0.0004(6)
C46 0.0160(8) 0.0187(9) 0.0111(8) -0.0004(6) 0.0000(6) -0.0002(6)
C47 0.0182(9) 0.0163(8) 0.0183(9) -0.0001(7) -0.0007(7) -0.0003(7)
C48 0.0164(9) 0.0197(9) 0.0178(9) -0.0035(7) -0.0021(7) -0.0003(7)
C49 0.0167(9) 0.0225(9) 0.0122(8) -0.0011(6) 0.0010(6) 0.0020(7)
C50 0.0243(10) 0.0203(9) 0.0166(9) 0.0032(7) -0.0035(7) -0.0019(7)
C51 0.0211(9) 0.0208(9) 0.0178(9) 0.0014(7) -0.0042(7) -0.0034(7)
C52 0.0210(10) 0.0265(10) 0.0172(9) 0.0007(7) -0.0045(7) 0.0031(8)
C53 0.0151(8) 0.0147(8) 0.0117(7) -0.0011(6) 0.0014(6) 0.0015(6)
C54 0.0181(9) 0.0157(8) 0.0165(8) 0.0003(6) 0.0016(6) -0.0006(7)
C55 0.0227(10) 0.0154(8) 0.0187(9) 0.0009(7) 0.0012(7) 0.0010(7)
C56 0.0207(10) 0.0207(9) 0.0213(9) -0.0002(7) 0.0032(7) 0.0044(7)
C57 0.0192(10) 0.0228(10) 0.0231(10) 0.0023(7) 0.0062(7) 0.0025(7)
C58 0.0184(9) 0.0173(9) 0.0177(9) 0.0012(7) 0.0040(7) 0.0005(7)
C59 0.0267(12) 0.0317(12) 0.0375(13) 0.0060(10) 0.0067(10) 0.0136(10)
P 0.0324(3) 0.0181(2) 0.0344(3) 0.0027(2) 0.0071(3) 0.0033(2)
F1 0.0321(9) 0.0674(13) 0.0487(11) 0.0051(9) 0.0061(8) 0.0008(8)
F2 0.0783(14) 0.0291(9) 0.0520(11) 0.0180(8) 0.0191(10) 0.0095(9)
F3 0.0667(12) 0.0303(8) 0.0343(9) -0.0026(7) -0.0107(8) 0.0140(8)
F4 0.0690(12) 0.0228(7) 0.0374(9) 0.0052(6) -0.0150(8) -0.0061(7)
F5 0.0516(11) 0.0228(7) 0.0522(11) -0.0086(7) 0.0129(8) -0.0003(7)
F6 0.0336(9) 0.0638(13) 0.0626(13) -0.0123(10) 0.0140(9) 0.0063(9)
C97 0.0401(17) 0.0426(17) 0.077(3) -0.0104(16) -0.0143(16) 0.0103(14)
Cl1 0.0522(5) 0.0798(6) 0.0473(5) 0.0014(4) -0.0024(4) 0.0316(5)
Cl2 0.0869(7) 0.0433(5) 0.0744(7) -0.0105(4) -0.0199(6) 0.0246(5)
C98 0.0592(19) 0.0290(13) 0.0289(13) 0.0007(10) -0.0107(12) -0.0022(12)
Cl3 0.0557(5) 0.0484(4) 0.0527(5) -0.0100(4) 0.0111(4) -0.0043(4)
Cl4 0.0436(4) 0.0363(3) 0.0387(3) 0.0061(3) -0.0040(3) -0.0054(3)
C99 0.0342(14) 0.0310(13) 0.0549(18) -0.0003(12) 0.0014(12) -0.0008(11)
Cl5 0.0312(4) 0.0548(5) 0.0878(7) -0.0044(5) 0.0030(4) -0.0114(3)
Cl6 0.0510(4) 0.0415(4) 0.0481(4) 0.0068(3) -0.0021(3) -0.0148(3)

loop_
_atom_type_symbol
_atom_type_description
_atom_type_scat_dispersion_real
_atom_type_scat_dispersion_imag
_atom_type_scat_source
C C 0.0033 0.0016 'International Tables Vol C Tables 4.2.6.8 and 6.1.1.4'
H H 0.0000 0.0000 'International Tables Vol C Tables 4.2.6.8 and 6.1.1.4'
N N 0.0061 0.0033 'International Tables Vol C Tables 4.2.6.8 and 6.1.1.4'
F F 0.0171 0.0103 'International Tables Vol C Tables 4.2.6.8 and 6.1.1.4'
P P 0.1023 0.0942 'International Tables Vol C Tables 4.2.6.8 and 6.1.1.4'
Cl Cl 0.1484 0.1585 'International Tables Vol C Tables 4.2.6.8 and 6.1.1.4'
Ag Ag -0.8971 1.1015 'International Tables Vol C Tables 4.2.6.8 and 6.1.1.4'

loop_
_geom_angle_atom_site_label_1
_geom_angle_atom_site_label_2
_geom_angle_atom_site_label_3
_geom_angle
C31 Ag C1 169.57(7)
N2 C1 N1 105.44(16)
N2 C1 Ag 124.83(13)
N1 C1 Ag 128.99(14)
C1 N1 C2 111.06(16)
C1 N1 C16 120.98(15)
C2 N1 C16 127.42(15)
C3 C2 N1 106.02(16)
C3 C2 C15 122.64(17)
N1 C2 C15 131.26(17)
C1 N2 C3 111.26(16)
C1 N2 C23 120.95(16)
C3 N2 C23 127.66(16)
C2 C3 N2 106.21(16)
C2 C3 C4 122.96(17)
N2 C3 C4 130.82(17)
C31 N3 C32 111.28(16)
C31 N3 C46 121.26(16)
C32 N3 C46 127.23(16)
C5 C4 C9 119.70(17)
C5 C4 C3 124.47(18)
C9 C4 C3 115.82(17)
C31 N4 C33 110.92(16)
C31 N4 C53 121.67(15)
C33 N4 C53 126.98(16)
C6 C5 C4 121.05(19)
C5 C6 C7 119.5(2)
C8 C7 C6 120.3(2)
C7 C8 C9 121.9(2)
C8 C9 C4 117.56(18)
C8 C9 C10 121.33(18)
C4 C9 C10 121.08(17)
C15 C10 C11 117.43(18)
C15 C10 C9 121.56(17)
C11 C10 C9 120.99(17)
C12 C11 C10 121.77(18)
C11 C12 C13 120.17(18)
C14 C13 C12 119.76(19)
C13 C14 C15 120.79(18)
C14 C15 C10 119.94(17)
C14 C15 C2 124.27(17)
C10 C15 C2 115.77(17)
C21 C16 C17 120.63(18)
C21 C16 N1 120.15(17)
C17 C16 N1 119.17(17)
C16 C17 C18 119.47(18)
C17 C18 C19 121.00(19)
C20 C19 C18 118.32(19)
C20 C19 C22 120.86(19)
C18 C19 C22 120.8(2)
C21 C20 C19 121.15(18)
C16 C21 C20 119.39(18)
C24 C23 C28 121.16(18)
C24 C23 N2 118.88(17)
C28 C23 N2 119.96(17)
C23 C24 C25 119.01(18)
C24 C25 C26 121.22(18)
C27 C26 C25 118.66(18)
C27 C26 C29 120.74(18)
C25 C26 C29 120.57(18)
C26 C27 C28 120.88(19)
C23 C28 C27 119.04(19)
N3 C31 N4 105.37(15)
N3 C31 Ag 124.95(14)
N4 C31 Ag 128.74(14)
C33 C32 N3 106.06(16)
C33 C32 C45 123.01(17)
N3 C32 C45 130.87(18)
C32 C33 N4 106.36(16)
C32 C33 C34 122.52(17)
N4 C33 C34 131.04(17)
C35 C34 C39 119.86(17)
C35 C34 C33 124.21(17)
C39 C34 C33 115.88(17)
C36 C35 C34 120.74(18)
C35 C36 C37 119.83(19)
C38 C37 C36 120.11(18)
C37 C38 C39 121.70(18)
C38 C39 C34 117.48(18)
C38 C39 C40 121.26(17)
C34 C39 C40 121.21(16)
C41 C40 C45 117.48(18)
C41 C40 C39 121.21(18)
C45 C40 C39 121.21(16)
C42 C41 C40 121.70(19)
C41 C42 C43 120.34(19)
C44 C43 C42 119.8(2)
C43 C44 C45 120.77(19)
C44 C45 C40 119.93(17)
C44 C45 C32 124.26(18)
C40 C45 C32 115.82(17)
C47 C46 C51 121.18(18)
C47 C46 N3 118.54(17)
C51 C46 N3 120.29(17)
C46 C47 C48 119.04(19)
C49 C48 C47 121.03(19)
C48 C49 C50 118.67(18)
C48 C49 C52 120.24(19)
C50 C49 C52 121.06(19)
C51 C50 C49 120.91(19)
C46 C51 C50 119.14(19)
C58 C53 C54 120.85(18)
C58 C53 N4 120.15(17)
C54 C53 N4 118.99(17)
C55 C54 C53 118.96(18)
C54 C55 C56 121.29(19)
C57 C56 C55 118.50(19)
C57 C56 C59 120.8(2)
C55 C56 C59 120.7(2)
C56 C57 C58 120.97(19)
C53 C58 C57 119.32(18)
F6 P F2 90.97(12)
F6 P F1 179.23(13)
F2 P F1 89.34(11)
F6 P F4 90.07(12)
F2 P F4 178.93(12)
F1 P F4 89.62(11)
F6 P F5 90.00(11)
F2 P F5 90.83(11)
F1 P F5 90.69(11)
F4 P F5 89.39(10)
F6 P F3 89.66(11)
F2 P F3 89.64(11)
F1 P F3 89.64(11)
F4 P F3 90.14(10)
F5 P F3 179.43(11)
Cl1 C97 Cl2 111.3(2)
Cl4 C98 Cl3 111.73(15)
Cl6 C99 Cl5 109.96(16)

loop_
_geom_bond_atom_site_label_1
_geom_bond_atom_site_label_2
_geom_bond_distance
Ag C31 2.0809(18)
Ag C1 2.0827(18)
C1 N2 1.353(2)
C1 N1 1.356(2)
N1 C2 1.399(2)
N1 C16 1.441(2)
C2 C3 1.379(3)
C2 C15 1.437(3)
N2 C3 1.395(2)
N2 C23 1.443(2)
C3 C4 1.438(3)
N3 C31 1.356(2)
N3 C32 1.396(2)
N3 C46 1.442(2)
C4 C5 1.405(3)
C4 C9 1.422(3)
N4 C31 1.357(2)
N4 C33 1.398(2)
N4 C53 1.438(2)
C5 C6 1.382(3)
C6 C7 1.400(3)
C7 C8 1.370(3)
C8 C9 1.413(3)
C9 C10 1.461(3)
C10 C15 1.419(3)
C10 C11 1.419(3)
C11 C12 1.374(3)
C12 C13 1.402(3)
C13 C14 1.380(3)
C14 C15 1.410(3)
C16 C21 1.387(3)
C16 C17 1.388(3)
C17 C18 1.389(3)
C18 C19 1.398(3)
C19 C20 1.396(3)
C19 C22 1.503(3)
C20 C21 1.389(3)
C23 C24 1.384(3)
C23 C28 1.392(3)
C24 C25 1.393(3)
C25 C26 1.395(3)
C26 C27 1.395(3)
C26 C29 1.502(3)
C27 C28 1.395(3)
C32 C33 1.377(3)
C32 C45 1.437(3)
C33 C34 1.439(3)
C34 C35 1.410(3)
C34 C39 1.419(3)
C35 C36 1.379(3)
C36 C37 1.403(3)
C37 C38 1.374(3)
C38 C39 1.419(3)
C39 C40 1.463(3)
C40 C41 1.414(3)
C40 C45 1.420(3)
C41 C42 1.374(3)
C42 C43 1.396(3)
C43 C44 1.379(3)
C44 C45 1.408(3)
C46 C47 1.383(3)
C46 C51 1.389(3)
C47 C48 1.397(3)
C48 C49 1.393(3)
C49 C50 1.396(3)
C49 C52 1.504(3)
C50 C51 1.393(3)
C53 C58 1.387(3)
C53 C54 1.392(3)
C54 C55 1.387(3)
C55 C56 1.398(3)
C56 C57 1.392(3)
C56 C59 1.504(3)
C57 C58 1.392(3)
P F6 1.5880(19)
P F2 1.5935(18)
P F1 1.5973(19)
P F4 1.5979(17)
P F5 1.6025(18)
P F3 1.6080(18)
C97 Cl1 1.737(3)
C97 Cl2 1.748(3)
C98 Cl4 1.756(3)
C98 Cl3 1.764(3)
C99 Cl6 1.760(3)
C99 Cl5 1.770(3)

loop_
_geom_hbond_atom_site_label_D
_geom_hbond_atom_site_label_H
_geom_hbond_atom_site_label_A
_geom_hbond_distance_DH
_geom_hbond_distance_HA
_geom_hbond_distance_DA
_geom_hbond_angle_DHA
_geom_hbond_site_symmetry_A
C59 H59C F2 0.98 2.54 3.469(3) 157.9 1_455
C25 H25 F3 0.95 2.48 3.408(3) 164.4 1_455
C48 H48 F4 0.95 2.48 3.405(3) 163.6 .
C99 H99B F5 0.99 2.34 3.320(4) 171.9 1_455
